data_4318115
loop_
_publ_author_name
'Shan-Ming Kuang'
'Douglas G. Cuttell'
'David R. McMillin'
'Phillip E. Fanwick'
'Richard A. Walton'

_publ_contact_author_address
;    Department of Chemistry
      Purdue University
      W. Lafayette
      IN 47907
      USA
;
_publ_contact_author_email fanwick@.xray.chem.purdue.edu
_publ_contact_author_fax 1(765)4940239
_publ_contact_author_name 'Phillip E. Fanwick'
_publ_contact_author_phone 1(765)4944572
_publ_section_title
;
 Synthesis and Structural Characterization of Cu(I) and Ni(II) Complexes
 that Contain the Bis[2-(diphenylphosphino)phenyl]ether Ligand. Novel
 Emission Properties for the Cu(I) Species
;
_journal_name_full 'Inorganic Chemistry'
_journal_page_first 3313
_journal_page_last 3322
_journal_paper_doi 10.1021/ic0201809
_journal_volume 41
_journal_year 2002
_chemical_formula_sum 'C56 H54 B Cu F4 N3 O2.5 P2'
_chemical_formula_weight 1021.37
_chemical_name_systematic ' ?'
_space_group_IT_number 2
_symmetry_cell_setting triclinic
_symmetry_space_group_name_Hall '-P 1'
_symmetry_space_group_name_H-M 'P -1'
_atom_type_scat_source 'International Tables for Crystallography (Vol C)'
_cell_angle_alpha 105.8830(13)
_cell_angle_beta 99.3086(13)
_cell_angle_gamma 106.9454(12)
_cell_formula_units_Z 2
_cell_length_a 12.9326(3)
_cell_length_b 14.3210(3)
_cell_length_c 15.1443(4)
_cell_measurement_reflns_used 26584
_cell_measurement_temperature 150
_cell_measurement_theta_max 27
_cell_measurement_theta_min 5
_cell_volume 2490.13(11)
_computing_cell_refinement DENZO/SCALEPACK_(Otwinowski,_1996)
_computing_data_collection Collect_(Nonius,_1998)
_computing_data_reduction DENZO/SCALEPACK_(Otwinowski,_1996)
_computing_molecular_graphics
;
     ORTEP (Johnson, 1976)
     PLUTON (Spek, 1991)
;
_computing_publication_material CIF_VAX_MolEN_(Fair,_1990)
_computing_structure_refinement SHELX97_(Sheldrick,_1997)
_computing_structure_solution Direct_methods_(SIR97,_Altomare_et_al.,_1997)
_diffrn_ambient_temperature 150
_diffrn_measurement_device_type Nonius_KappaCCD
_diffrn_radiation_type Mo-K\a
_diffrn_radiation_wavelength 0.71073
_diffrn_reflns_av_R_equivalents 0.058
_diffrn_reflns_limit_h_max 16
_diffrn_reflns_limit_h_min 0
_diffrn_reflns_limit_k_max 17
_diffrn_reflns_limit_k_min -18
_diffrn_reflns_limit_l_max 19
_diffrn_reflns_limit_l_min -19
_diffrn_reflns_number 26584
_diffrn_reflns_theta_max 27.55
_diffrn_reflns_theta_min 5.00
_exptl_absorpt_coefficient_mu 0.561
_exptl_absorpt_correction_T_max 0.8275
_exptl_absorpt_correction_T_min 0.3600
_exptl_absorpt_correction_type refined_empirical_(Otwinowski_&_Minor,_1996
_exptl_crystal_colour yellow
_exptl_crystal_density_diffrn 1.36
_exptl_crystal_description chunk
_exptl_crystal_F_000 1070
_exptl_crystal_size_max 0.43
_exptl_crystal_size_mid 0.38
_exptl_crystal_size_min 0.34
_refine_diff_density_max 1.33
_refine_diff_density_min -0.65
_refine_ls_extinction_method none
_refine_ls_goodness_of_fit_ref 1.030
_refine_ls_hydrogen_treatment H_atoms_riding
_refine_ls_matrix_type full
_refine_ls_number_parameters 609
_refine_ls_number_reflns 11161
_refine_ls_number_restraints 0
_refine_ls_R_factor_gt 0.061
_refine_ls_shift/su_max 0.015
_refine_ls_structure_factor_coef Fsqd
_refine_ls_weighting_details '1/[\s^2^(Fo^2^)+(0.0854P)^2^+2.6595P] where P=(Fo^2^+2Fc^2^)/3  '
_refine_ls_weighting_scheme calc
_refine_ls_wR_factor_ref 0.154
_reflns_number_gt 9126
_reflns_number_total 11164
_reflns_threshold_expression >2.0\s(I)
_cod_data_source_file ic0201809_1.cif
_cod_data_source_block KSM69
_cod_depositor_comments
;
The following automatic conversions were performed:

'_refine_ls_weighting_scheme' value 'calc ' changed to 'calc'
according to the built-in table from CIF Core dictionary named
'cif_core.dic' version 2.4.1 from 2010-06-29.

Automatic conversion script
Id: cif_fix_values 1646 2011-03-28 12:23:43Z adriana 
;
_cod_original_cell_volume 2490.1(2)
_cod_original_formula_sum 'C56 H54 B1 Cu1 F4 N3 O2.50 P2'
_cod_database_code 4318115

loop_
_symmetry_equiv_pos_as_xyz
'x, y, z'
'-x, -y, -z'

loop_
_atom_site_aniso_label
_atom_site_aniso_U_11
_atom_site_aniso_U_22
_atom_site_aniso_U_33
_atom_site_aniso_U_12
_atom_site_aniso_U_13
_atom_site_aniso_U_23
Cu 0.02246(19) 0.02103(19) 0.0301(2) 0.00480(14) 0.00504(15) 0.00524(15)
P(1) 0.0267(4) 0.0198(4) 0.0276(4) 0.0039(3) 0.0033(3) 0.0057(3)
P(2) 0.0239(4) 0.0210(4) 0.0296(4) 0.0081(3) 0.0080(3) 0.0077(3)
F(1) 0.0650(17) 0.096(2) 0.0577(16) 0.0221(16) 0.0086(13) 0.0299(15)
F(2) 0.0687(19) 0.176(4) 0.078(2) 0.055(2) 0.0369(17) 0.053(2)
F(3) 0.0383(15) 0.173(4) 0.101(2) 0.0201(19) 0.0172(16) 0.065(3)
F(4A) 0.156(6) 0.059(3) 0.096(4) 0.030(3) 0.019(4) 0.028(3)
F(4B) 0.134(10) 0.048(5) 0.091(8) -0.010(5) 0.047(7) 0.008(5)
O(12) 0.0267(11) 0.0233(10) 0.0319(11) 0.0066(8) 0.0067(9) 0.0069(9)
O(913) 0.123(4) 0.127(5) 0.144(5) 0.054(4) 0.008(4) 0.022(4)
N(1) 0.0315(14) 0.0235(12) 0.0312(14) 0.0045(11) 0.0086(11) 0.0075(11)
N(10) 0.0253(13) 0.0302(14) 0.0456(16) 0.0091(11) 0.0096(12) 0.0133(12)
N(901) 0.156(6) 0.119(5) 0.085(4) 0.052(4) 0.039(4) 0.032(4)
C(1) 0.045(2) 0.0336(17) 0.0378(19) 0.0115(15) 0.0190(16) 0.0078(15)
C(2) 0.069(3) 0.046(2) 0.037(2) 0.019(2) 0.022(2) 0.0055(17)
C(3) 0.080(3) 0.044(2) 0.0301(19) 0.014(2) 0.013(2) -0.0019(17)
C(4) 0.053(2) 0.0370(19) 0.0339(19) 0.0000(17) -0.0075(17) 0.0052(16)
C(5) 0.052(3) 0.057(3) 0.052(3) -0.005(2) -0.012(2) -0.001(2)
C(6) 0.037(2) 0.058(3) 0.072(3) -0.013(2) -0.021(2) 0.015(2)
C(7) 0.0259(18) 0.048(2) 0.067(3) -0.0003(16) -0.0031(18) 0.023(2)
C(8) 0.0216(18) 0.062(3) 0.107(4) 0.0041(18) 0.009(2) 0.031(3)
C(9) 0.030(2) 0.063(3) 0.105(4) 0.0190(19) 0.028(2) 0.030(3)
C(10) 0.0312(18) 0.044(2) 0.074(3) 0.0167(16) 0.0218(19) 0.021(2)
C(11) 0.0251(15) 0.0303(16) 0.0424(19) 0.0023(13) -0.0002(14) 0.0160(15)
C(12) 0.0340(17) 0.0256(15) 0.0285(16) 0.0027(13) -0.0006(13) 0.0091(13)
C(111) 0.0258(15) 0.0206(13) 0.0292(15) 0.0035(11) 0.0056(12) 0.0073(12)
C(112) 0.0265(15) 0.0210(14) 0.0310(16) 0.0021(11) 0.0085(13) 0.0079(12)
C(113) 0.0286(16) 0.0289(16) 0.0395(18) 0.0041(13) -0.0013(14) 0.0111(14)
C(114) 0.0386(19) 0.0306(17) 0.0388(19) 0.0006(14) -0.0058(15) 0.0082(15)
C(115) 0.047(2) 0.0242(16) 0.0351(18) 0.0028(14) -0.0020(16) 0.0024(14)
C(116) 0.0366(17) 0.0218(14) 0.0359(17) 0.0040(13) 0.0047(14) 0.0068(13)
C(121) 0.0293(16) 0.0209(14) 0.0318(16) 0.0026(12) -0.0015(13) 0.0042(12)
C(122) 0.0374(18) 0.0261(15) 0.0342(17) 0.0099(13) 0.0029(14) 0.0057(13)
C(123) 0.0384(19) 0.0328(17) 0.043(2) 0.0141(15) -0.0005(16) 0.0004(15)
C(124) 0.052(2) 0.0303(18) 0.067(3) 0.0182(17) -0.002(2) 0.0119(18)
C(125) 0.055(2) 0.040(2) 0.078(3) 0.0170(19) 0.008(2) 0.034(2)
C(126) 0.042(2) 0.0355(18) 0.054(2) 0.0111(16) 0.0072(17) 0.0224(17)
C(131) 0.0369(18) 0.0295(16) 0.0314(17) 0.0081(14) 0.0067(14) 0.0113(14)
C(132) 0.044(2) 0.0334(17) 0.0397(19) 0.0050(15) 0.0119(16) 0.0109(15)
C(133) 0.061(3) 0.048(2) 0.054(2) 0.008(2) 0.026(2) 0.021(2)
C(134) 0.082(3) 0.061(3) 0.045(2) 0.009(2) 0.026(2) 0.026(2)
C(135) 0.077(3) 0.055(2) 0.0305(19) 0.003(2) 0.009(2) 0.0132(18)
C(136) 0.052(2) 0.0395(19) 0.0316(18) 0.0005(17) 0.0043(16) 0.0111(15)
C(211) 0.0277(15) 0.0260(14) 0.0259(15) 0.0112(12) 0.0069(12) 0.0059(12)
C(212) 0.0246(14) 0.0249(14) 0.0301(16) 0.0089(12) 0.0051(12) 0.0084(12)
C(213) 0.0320(17) 0.0398(18) 0.0398(19) 0.0139(14) 0.0131(15) 0.0150(15)
C(214) 0.0378(18) 0.047(2) 0.043(2) 0.0273(16) 0.0142(16) 0.0159(16)
C(215) 0.0390(18) 0.0360(17) 0.0360(18) 0.0213(15) 0.0096(15) 0.0139(15)
C(216) 0.0334(17) 0.0318(16) 0.0321(16) 0.0155(13) 0.0076(13) 0.0121(13)
C(221) 0.0233(15) 0.0267(15) 0.0406(18) 0.0097(12) 0.0059(13) 0.0135(14)
C(222) 0.045(2) 0.0281(17) 0.051(2) 0.0078(15) 0.0055(17) 0.0136(16)
C(223) 0.052(2) 0.0251(18) 0.076(3) 0.0020(16) -0.001(2) 0.0129(19)
C(224) 0.036(2) 0.045(2) 0.085(3) 0.0020(17) 0.009(2) 0.039(2)
C(225) 0.0371(19) 0.048(2) 0.067(3) 0.0117(17) 0.0187(19) 0.034(2)
C(226) 0.0321(17) 0.0346(17) 0.047(2) 0.0087(14) 0.0116(15) 0.0200(16)
C(231) 0.0329(16) 0.0190(13) 0.0328(16) 0.0088(12) 0.0118(13) 0.0106(12)
C(232) 0.0362(17) 0.0234(15) 0.0353(17) 0.0067(13) 0.0067(14) 0.0100(13)
C(233) 0.053(2) 0.0259(16) 0.0348(18) 0.0056(15) 0.0041(16) 0.0051(14)
C(234) 0.079(3) 0.0242(16) 0.039(2) 0.0180(18) 0.021(2) 0.0064(15)
C(235) 0.070(3) 0.0361(19) 0.049(2) 0.0326(19) 0.029(2) 0.0174(17)
C(236) 0.0436(19) 0.0326(17) 0.0420(19) 0.0206(15) 0.0167(16) 0.0141(15)
C(902) 0.061(3) 0.051(3) 0.078(4) 0.002(2) 0.024(3) 0.004(2)
C(903) 0.203(10) 0.100(5) 0.131(7) 0.020(6) 0.109(7) 0.038(5)
B 0.036(2) 0.088(4) 0.050(3) 0.021(3) 0.009(2) 0.005(3)

loop_
_atom_site_label
_atom_site_fract_x
_atom_site_fract_y
_atom_site_fract_z
_atom_site_U_iso_or_equiv
_atom_site_thermal_displace_type
_atom_site_calc_flag
Cu 0.81250(3) 0.10359(3) 0.19441(3) 0.02619(12) Uani ?
P(1) 0.91596(7) 0.26284(6) 0.20450(6) 0.0267(3) Uani ?
P(2) 0.88355(6) 0.06237(6) 0.31893(6) 0.0249(3) Uani ?
F(1) 0.4549(2) 0.2579(2) 0.3066(2) 0.0745(12) Uani ?
F(2) 0.4488(3) 0.2897(3) 0.4603(2) 0.1005(18) Uani ?
F(3) 0.6124(2) 0.2983(3) 0.4201(3) 0.1042(18) Uani ?
F(4A) 0.4760(6) 0.1572(4) 0.3905(4) 0.107(3) Uani ?
F(4B) 0.5392(10) 0.3981(7) 0.4145(8) 0.102(5) Uani ?
O(12) 1.08027(17) 0.17487(15) 0.25370(15) 0.0285(7) Uani ?
O(913) 0.2820(5) 0.7605(5) 0.2665(5) 0.138(3) Uani ?
O(923) 0.462(2) 0.537(2) 0.0002(16) 0.156(8) Uiso ?
N(1) 0.7825(2) -0.01849(19) 0.07080(19) 0.0303(9) Uani ?
N(10) 0.6399(2) 0.0437(2) 0.1614(2) 0.0337(9) Uani ?
N(901) 0.4454(6) 0.4980(5) 0.1986(4) 0.119(3) Uani ?
C(1) 0.8540(3) -0.0467(3) 0.0252(3) 0.0393(12) Uani ?
C(2) 0.8207(4) -0.1323(3) -0.0577(3) 0.0518(15) Uani ?
C(3) 0.7103(4) -0.1932(3) -0.0935(3) 0.0566(15) Uani ?
C(4) 0.6321(4) -0.1680(3) -0.0463(3) 0.0489(13) Uani ?
C(5) 0.5152(4) -0.2285(4) -0.0773(3) 0.0668(19) Uani ?
C(6) 0.4441(4) -0.1990(4) -0.0302(4) 0.0686(17) Uani ?
C(7) 0.4808(3) -0.1070(3) 0.0526(3) 0.0513(15) Uani ?
C(8) 0.4115(3) -0.0706(4) 0.1030(4) 0.067(2) Uani ?
C(9) 0.4548(3) 0.0190(4) 0.1795(4) 0.064(2) Uani ?
C(10) 0.5697(3) 0.0747(3) 0.2071(3) 0.0477(15) Uani ?
C(11) 0.5961(3) -0.0456(3) 0.0851(3) 0.0347(11) Uani ?
C(12) 0.6721(3) -0.0777(2) 0.0350(2) 0.0323(10) Uani ?
C(111) 1.0341(2) 0.3246(2) 0.3103(2) 0.0268(9) Uani ?
C(112) 1.1053(3) 0.2700(2) 0.3252(2) 0.0277(10) Uani ?
C(113) 1.1961(3) 0.3090(2) 0.4031(2) 0.0352(11) Uani ?
C(114) 1.2155(3) 0.4047(3) 0.4709(3) 0.0415(12) Uani ?
C(115) 1.1459(3) 0.4597(3) 0.4597(3) 0.0410(12) Uani ?
C(116) 1.0562(3) 0.4202(2) 0.3791(2) 0.0342(10) Uani ?
C(121) 0.8465(3) 0.3582(2) 0.2117(2) 0.0310(10) Uani ?
C(122) 0.7714(3) 0.3584(2) 0.2682(2) 0.0347(11) Uani ?
C(123) 0.7119(3) 0.4260(3) 0.2736(3) 0.0418(12) Uani ?
C(124) 0.7278(4) 0.4924(3) 0.2217(3) 0.0521(15) Uani ?
C(125) 0.8018(4) 0.4925(3) 0.1663(3) 0.0558(15) Uani ?
C(126) 0.8618(3) 0.4261(3) 0.1611(3) 0.0436(13) Uani ?
C(131) 0.9833(3) 0.2713(2) 0.1083(2) 0.0335(11) Uani ?
C(132) 1.0870(3) 0.3466(3) 0.1218(3) 0.0413(12) Uani ?
C(133) 1.1342(4) 0.3499(3) 0.0459(3) 0.0548(15) Uani ?
C(134) 1.0779(4) 0.2796(4) -0.0439(3) 0.0636(17) Uani ?
C(135) 0.9732(4) 0.2049(3) -0.0593(3) 0.0599(15) Uani ?
C(136) 0.9271(3) 0.2009(3) 0.0171(3) 0.0458(12) Uani ?
C(211) 1.0122(3) 0.0340(2) 0.3129(2) 0.0268(9) Uani ?
C(212) 1.0960(2) 0.0935(2) 0.2829(2) 0.0270(9) Uani ?
C(213) 1.1927(3) 0.0726(3) 0.2759(2) 0.0361(12) Uani ?
C(214) 1.2061(3) -0.0118(3) 0.2968(3) 0.0391(12) Uani ?
C(215) 1.1243(3) -0.0739(3) 0.3249(2) 0.0348(11) Uani ?
C(216) 1.0286(3) -0.0508(2) 0.3335(2) 0.0314(10) Uani ?
C(221) 0.7935(3) -0.0533(2) 0.3356(2) 0.0299(10) Uani ?
C(222) 0.7415(3) -0.1432(3) 0.2575(3) 0.0434(12) Uani ?
C(223) 0.6741(4) -0.2338(3) 0.2684(4) 0.0569(15) Uani ?
C(224) 0.6592(3) -0.2323(3) 0.3572(4) 0.0554(15) Uani ?
C(225) 0.7084(3) -0.1436(3) 0.4339(3) 0.0477(15) Uani ?
C(226) 0.7767(3) -0.0537(3) 0.4238(3) 0.0371(12) Uani ?
C(231) 0.9179(3) 0.1628(2) 0.4346(2) 0.0275(10) Uani ?
C(232) 1.0173(3) 0.1949(2) 0.5044(2) 0.0329(10) Uani ?
C(233) 1.0377(3) 0.2727(3) 0.5906(3) 0.0419(12) Uani ?
C(234) 0.9580(4) 0.3166(3) 0.6081(3) 0.0477(14) Uani ?
C(235) 0.8580(4) 0.2838(3) 0.5395(3) 0.0461(15) Uani ?
C(236) 0.8378(3) 0.2079(3) 0.4526(3) 0.0367(12) Uani ?
C(902) 0.4256(4) 0.4994(4) 0.2689(4) 0.071(2) Uani ?
C(903) 0.4062(9) 0.4997(6) 0.3571(6) 0.145(5) Uani ?
C(911) 0.1465(17) 0.6332(14) 0.1401(13) 0.248(7) Uiso ?
C(912) 0.242(2) 0.6654(17) 0.1962(16) 0.272(8) Uiso ?
C(914) 0.3755(10) 0.7806(9) 0.3289(8) 0.149(3) Uiso ?
C(915) 0.4190(8) 0.8749(8) 0.3977(7) 0.137(3) Uiso ?
C(921) 0.6550(11) 0.6298(10) 0.0519(8) 0.156(4) Uiso ?
C(922) 0.5642(13) 0.5578(12) 0.0201(9) 0.169(4) Uiso ?
B 0.5041(4) 0.2697(5) 0.3969(4) 0.063(2) Uani ?
H(1) 0.9299 -0.0074 0.0499 0.0510 Uiso calc
H(2) 0.8734 -0.1478 -0.0884 0.0670 Uiso calc
H(3) 0.6870 -0.2509 -0.1485 0.0740 Uiso calc
H(5) 0.4881 -0.2887 -0.1304 0.0870 Uiso calc
H(6) 0.3684 -0.2395 -0.0519 0.0900 Uiso calc
H(8) 0.3349 -0.1078 0.0844 0.0870 Uiso calc
H(9) 0.4080 0.0428 0.2130 0.0830 Uiso calc
H(10) 0.5982 0.1358 0.2593 0.0620 Uiso calc
H(113) 1.2436 0.2723 0.4103 0.0460 Uiso calc
H(114) 1.2760 0.4316 0.5244 0.0540 Uiso calc
H(115) 1.1588 0.5231 0.5058 0.0530 Uiso calc
H(116) 1.0104 0.4582 0.3711 0.0440 Uiso calc
H(122) 0.7609 0.3131 0.3025 0.0450 Uiso calc
H(123) 0.6622 0.4263 0.3116 0.0540 Uiso calc
H(124) 0.6881 0.5374 0.2245 0.0680 Uiso calc
H(125) 0.8118 0.5376 0.1318 0.0730 Uiso calc
H(126) 0.9123 0.4272 0.1237 0.0570 Uiso calc
H(132) 1.1248 0.3950 0.1821 0.0540 Uiso calc
H(133) 1.2039 0.3996 0.0558 0.0710 Uiso calc
H(134) 1.1097 0.2818 -0.0945 0.0830 Uiso calc
H(135) 0.9346 0.1583 -0.1201 0.0780 Uiso calc
H(136) 0.8580 0.1504 0.0071 0.0590 Uiso calc
H(213) 1.2480 0.1149 0.2573 0.0470 Uiso calc
H(214) 1.2707 -0.0268 0.2920 0.0510 Uiso calc
H(215) 1.1331 -0.1313 0.3381 0.0450 Uiso calc
H(216) 0.9742 -0.0926 0.3533 0.0410 Uiso calc
H(222) 0.7511 -0.1438 0.1978 0.0560 Uiso calc
H(223) 0.6396 -0.2945 0.2161 0.0740 Uiso calc
H(224) 0.6153 -0.2925 0.3644 0.0720 Uiso calc
H(225) 0.6966 -0.1428 0.4930 0.0620 Uiso calc
H(226) 0.8112 0.0065 0.4767 0.0480 Uiso calc
H(232) 1.0704 0.1642 0.4935 0.0430 Uiso calc
H(233) 1.1051 0.2952 0.6365 0.0540 Uiso calc
H(234) 0.9714 0.3681 0.6660 0.0620 Uiso calc
H(235) 0.8041 0.3130 0.5518 0.0600 Uiso calc
H(236) 0.7710 0.1871 0.4064 0.0480 Uiso calc
H(90A) 0.3650 0.4303 0.3529 0.1880 Uiso calc
H(90B) 0.3637 0.5434 0.3749 0.1880 Uiso calc
H(90C) 0.4765 0.5257 0.4042 0.1880 Uiso calc
H(91A) 0.1144 0.6865 0.1522 0.3220 Uiso calc
H(91B) 0.0992 0.5729 0.1492 0.3220 Uiso calc
H(91C) 0.1528 0.6154 0.0758 0.3220 Uiso calc
H(91D) 0.2949 0.6650 0.1580 0.3530 Uiso calc
H(91E) 0.2430 0.6143 0.2269 0.3530 Uiso calc
H(91F) 0.4314 0.7726 0.2947 0.1940 Uiso calc
H(91G) 0.3629 0.7284 0.3594 0.1940 Uiso calc
H(91H) 0.4556 0.9259 0.3720 0.1780 Uiso calc
H(91I) 0.4724 0.8734 0.4489 0.1780 Uiso calc
H(91J) 0.3600 0.8924 0.4212 0.1780 Uiso calc

loop_
_geom_angle_atom_site_label_1
_geom_angle_atom_site_label_2
_geom_angle_atom_site_label_3
_geom_angle
_geom_angle_publ_flag
N(10) Cu N(1) 80.83(11) ?
N(10) Cu P(1) 125.75(8) ?
N(1) Cu P(1) 118.37(7) ?
N(10) Cu P(2) 109.09(8) ?
N(1) Cu P(2) 108.11(8) ?
P(1) Cu P(2) 110.81(3) ?
C(111) P(1) C(131) 102.83(15) ?
C(111) P(1) C(121) 103.61(14) ?
C(131) P(1) C(121) 103.41(15) ?
C(111) P(1) Cu 112.01(10) ?
C(131) P(1) Cu 116.06(11) ?
C(121) P(1) Cu 117.20(10) ?
C(231) P(2) C(221) 102.95(14) ?
C(231) P(2) C(211) 105.29(14) ?
C(221) P(2) C(211) 102.36(14) ?
C(231) P(2) Cu 114.31(10) ?
C(221) P(2) Cu 116.33(11) ?
C(211) P(2) Cu 114.09(10) ?
C(112) O(12) C(212) 116.9(2) ?
C(914) O(913) C(912) 115.8(13) ?
C(1) N(1) C(12) 117.8(3) ?
C(1) N(1) Cu 129.9(2) ?
C(12) N(1) Cu 112.3(2) ?
C(10) N(10) C(11) 117.8(3) ?
C(10) N(10) Cu 129.9(3) ?
C(11) N(10) Cu 112.1(2) ?
N(1) C(1) C(2) 123.2(4) ?
C(3) C(2) C(1) 119.5(4) ?
C(2) C(3) C(4) 119.3(4) ?
C(3) C(4) C(12) 117.7(4) ?
C(3) C(4) C(5) 123.2(4) ?
C(12) C(4) C(5) 119.1(4) ?
C(6) C(5) C(4) 120.4(4) ?
C(5) C(6) C(7) 122.5(4) ?
C(8) C(7) C(11) 116.1(4) ?
C(8) C(7) C(6) 125.4(4) ?
C(11) C(7) C(6) 118.4(4) ?
C(9) C(8) C(7) 120.7(4) ?
C(8) C(9) C(10) 119.5(4) ?
N(10) C(10) C(9) 122.3(4) ?
N(10) C(11) C(7) 123.5(3) ?
N(10) C(11) C(12) 117.5(3) ?
C(7) C(11) C(12) 119.0(3) ?
N(1) C(12) C(4) 122.5(3) ?
N(1) C(12) C(11) 117.0(3) ?
C(4) C(12) C(11) 120.6(3) ?
C(116) C(111) C(112) 117.6(3) ?
C(116) C(111) P(1) 124.8(2) ?
C(112) C(111) P(1) 117.5(2) ?
C(113) C(112) O(12) 122.2(3) ?
C(113) C(112) C(111) 122.3(3) ?
O(12) C(112) C(111) 115.4(3) ?
C(112) C(113) C(114) 118.6(3) ?
C(115) C(114) C(113) 120.7(3) ?
C(114) C(115) C(116) 119.7(3) ?
C(111) C(116) C(115) 121.1(3) ?
C(126) C(121) C(122) 119.3(3) ?
C(126) C(121) P(1) 123.1(3) ?
C(122) C(121) P(1) 117.6(2) ?
C(121) C(122) C(123) 120.6(3) ?
C(124) C(123) C(122) 119.1(4) ?
C(125) C(124) C(123) 120.4(4) ?
C(124) C(125) C(126) 120.8(4) ?
C(121) C(126) C(125) 119.8(4) ?
C(136) C(131) C(132) 118.7(3) ?
C(136) C(131) P(1) 118.3(3) ?
C(132) C(131) P(1) 123.0(3) ?
C(133) C(132) C(131) 120.7(3) ?
C(134) C(133) C(132) 120.0(4) ?
C(133) C(134) C(135) 120.3(4) ?
C(136) C(135) C(134) 119.5(4) ?
C(135) C(136) C(131) 120.9(4) ?
C(212) C(211) C(216) 116.9(3) ?
C(212) C(211) P(2) 121.1(2) ?
C(216) C(211) P(2) 121.9(2) ?
C(213) C(212) C(211) 122.3(3) ?
C(213) C(212) O(12) 118.1(3) ?
C(211) C(212) O(12) 119.6(3) ?
C(214) C(213) C(212) 119.3(3) ?
C(215) C(214) C(213) 120.2(3) ?
C(214) C(215) C(216) 119.9(3) ?
C(215) C(216) C(211) 121.4(3) ?
C(222) C(221) C(226) 119.2(3) ?
C(222) C(221) P(2) 118.6(3) ?
C(226) C(221) P(2) 122.2(2) ?
C(221) C(222) C(223) 119.9(4) ?
C(224) C(223) C(222) 119.8(4) ?
C(225) C(224) C(223) 120.6(3) ?
C(224) C(225) C(226) 119.9(4) ?
C(221) C(226) C(225) 120.6(3) ?
C(232) C(231) C(236) 119.3(3) ?
C(232) C(231) P(2) 123.8(2) ?
C(236) C(231) P(2) 116.9(3) ?
C(231) C(232) C(233) 120.3(3) ?
C(234) C(233) C(232) 120.1(4) ?
C(233) C(234) C(235) 120.0(3) ?
C(234) C(235) C(236) 120.4(4) ?
C(235) C(236) C(231) 119.9(3) ?
N(901) C(902) C(903) 176.9(8) ?
C(911) C(912) O(913) 121(2) ?
O(913) C(914) C(915) 117.2(10) ?
F(3) B F(2) 121.7(5) ?
F(3) B F(1) 116.5(4) ?
F(2) B F(1) 116.7(4) ?
F(3) B F(4A) 98.6(5) ?
F(2) B F(4A) 93.6(5) ?
F(1) B F(4A) 100.6(4) ?
F(3) B F(4B) 79.9(6) ?
F(2) B F(4B) 83.3(5) ?
F(1) B F(4B) 84.3(6) ?
F(4A) B F(4B) 175.0(6) ?
O(923) C(922) C(921) 144(2) ?
O(923) C(922) O(923) 83(2) ?
C(921) C(922) O(923) 133(2) ?
O(923) C(922) C(922) 41.9(14) ?
C(921) C(922) C(922) 173.4(18) ?
O(923) C(922) C(922) 41.5(14) ?
C(922) O(923) C(922) 97(2) ?
C(922) O(923) O(923) 48.5(15) ?
C(922) O(923) O(923) 48.1(15) ?

loop_
_geom_bond_atom_site_label_1
_geom_bond_atom_site_label_2
_geom_bond_distance
_geom_bond_publ_flag
Cu N(10) 2.064(3) ?
Cu N(1) 2.071(3) ?
Cu P(1) 2.2314(8) ?
Cu P(2) 2.2614(9) ?
P(1) C(111) 1.825(3) ?
P(1) C(131) 1.827(3) ?
P(1) C(121) 1.830(3) ?
P(2) C(231) 1.825(3) ?
P(2) C(221) 1.834(3) ?
P(2) C(211) 1.835(3) ?
F(1) B 1.354(6) ?
F(2) B 1.307(6) ?
F(3) B 1.296(6) ?
F(4A) B 1.516(8) ?
F(4B) B 1.692(11) ?
O(12) C(112) 1.398(4) ?
O(12) C(212) 1.409(4) ?
O(913) C(914) 1.310(11) ?
O(913) C(912) 1.37(2) ?
N(1) C(1) 1.328(4) ?
N(1) C(12) 1.359(4) ?
N(10) C(10) 1.331(4) ?
N(10) C(11) 1.360(4) ?
N(901) C(902) 1.130(7) ?
C(1) C(2) 1.393(5) ?
C(2) C(3) 1.363(6) ?
C(3) C(4) 1.402(6) ?
C(4) C(12) 1.410(5) ?
C(4) C(5) 1.429(6) ?
C(5) C(6) 1.344(7) ?
C(6) C(7) 1.439(7) ?
C(7) C(8) 1.390(7) ?
C(7) C(11) 1.414(5) ?
C(8) C(9) 1.364(7) ?
C(9) C(10) 1.394(5) ?
C(11) C(12) 1.437(5) ?
C(111) C(116) 1.391(4) ?
C(111) C(112) 1.399(4) ?
C(112) C(113) 1.376(4) ?
C(113) C(114) 1.394(5) ?
C(114) C(115) 1.377(5) ?
C(115) C(116) 1.392(5) ?
C(121) C(126) 1.386(5) ?
C(121) C(122) 1.394(5) ?
C(122) C(123) 1.395(5) ?
C(123) C(124) 1.383(6) ?
C(124) C(125) 1.371(6) ?
C(125) C(126) 1.386(6) ?
C(131) C(136) 1.393(5) ?
C(131) C(132) 1.396(5) ?
C(132) C(133) 1.392(5) ?
C(133) C(134) 1.376(6) ?
C(134) C(135) 1.395(6) ?
C(135) C(136) 1.392(5) ?
C(211) C(212) 1.393(4) ?
C(211) C(216) 1.397(4) ?
C(212) C(213) 1.382(4) ?
C(213) C(214) 1.381(5) ?
C(214) C(215) 1.377(5) ?
C(215) C(216) 1.387(4) ?
C(221) C(222) 1.383(5) ?
C(221) C(226) 1.390(5) ?
C(222) C(223) 1.404(5) ?
C(223) C(224) 1.384(7) ?
C(224) C(225) 1.361(6) ?
C(225) C(226) 1.396(5) ?
C(231) C(232) 1.389(5) ?
C(231) C(236) 1.398(4) ?
C(232) C(233) 1.393(5) ?
C(233) C(234) 1.378(6) ?
C(234) C(235) 1.385(6) ?
C(235) C(236) 1.386(5) ?
C(902) C(903) 1.398(9) ?
C(911) C(912) 1.25(2) ?
C(914) C(915) 1.350(11) ?
C(921) C(922) 1.230(14) ?
C(922) O(923) 1.23(2) ?
C(922) O(923) 1.24(2) ?
C(922) C(922) 1.84(3) ?
O(923) C(922) 1.24(2) ?
O(923) O(923) 1.64(5) ?
